data_4509748
loop_
_publ_author_name
'Chen, Yang'
'Wang, Zi-Ou'
'Ren, Zhi-Gang'
'Li, Hong-Xi'
'Li, Duan-Xiu'
'Liu, Dong'
'Zhang, Yong'
'Lang, Jian-Ping'

_publ_section_title
;
 Solvothermal Stepwise Formation of Cu/I/S-Based Semiconductors from a
 Three-Dimensional Net to One-Dimensional Chains
;
_journal_issue 11
_journal_name_full 'Crystal Growth &amp; Design'
_journal_page_first 4963
_journal_paper_doi 10.1021/cg9007608
_journal_volume 9
_journal_year 2009
_chemical_formula_moiety 'C35 H35 Cu5 I5 N7 S7'
_chemical_formula_sum 'C35 H35 Cu5 I5 N7 S7'
_chemical_formula_weight 1730.44
_chemical_name_systematic
; 
 ? 
;
_space_group_IT_number 56
_symmetry_cell_setting orthorhombic
_symmetry_space_group_name_Hall '-P 2ab 2ac'
_symmetry_space_group_name_H-M 'P c c n'
_atom_sites_solution_hydrogens geom
_atom_sites_solution_primary direct
_atom_sites_solution_secondary difmap
_audit_creation_method SHELXL-97
_cell_angle_alpha 90.00
_cell_angle_beta 90.00
_cell_angle_gamma 90.00
_cell_formula_units_Z 4
_cell_length_a 10.005(2)
_cell_length_b 19.344(4)
_cell_length_c 25.704(5)
_cell_measurement_reflns_used 15829
_cell_measurement_temperature 293(2)
_cell_measurement_theta_max 25.3491
_cell_measurement_theta_min 3.0357
_cell_volume 4974.7(17)
_computing_cell_refinement 'CrystalClear, Ver. 1.30 (Rigaku/MSC, 2001)'
_computing_data_collection 'CrystalClear, Ver. 1.30 (Rigaku/MSC, 2001)'
_computing_data_reduction 'CrystalStructure, Ver. 3.60 (Rigaku/MSC, 2004)'
_computing_molecular_graphics 'ORTEPII (Johnson, 1976)'
_computing_publication_material SHELXL97
_computing_structure_refinement 'SHELXL-97 (Sheldrick, 1997)'
_computing_structure_solution 'SHELXS-97 (Sheldrick, 1990)'
_diffrn_ambient_temperature 293(2)
_diffrn_measured_fraction_theta_full 0.998
_diffrn_measured_fraction_theta_max 0.998
_diffrn_measurement_device_type 'Rigaku MercuryCCD area detector'
_diffrn_measurement_method \w
_diffrn_radiation_monochromator graphite
_diffrn_radiation_source 'fine-focus sealed tube'
_diffrn_radiation_type MoK\a
_diffrn_radiation_wavelength 0.71073
_diffrn_reflns_av_R_equivalents 0.0586
_diffrn_reflns_av_sigmaI/netI 0.0322
_diffrn_reflns_limit_h_max 11
_diffrn_reflns_limit_h_min -12
_diffrn_reflns_limit_k_max 23
_diffrn_reflns_limit_k_min -23
_diffrn_reflns_limit_l_max 30
_diffrn_reflns_limit_l_min -26
_diffrn_reflns_number 44828
_diffrn_reflns_theta_full 25.35
_diffrn_reflns_theta_max 25.35
_diffrn_reflns_theta_min 3.03
_diffrn_standards_decay_% 0
_diffrn_standards_interval_count 0
_diffrn_standards_interval_time 0
_diffrn_standards_number 0
_exptl_absorpt_coefficient_mu 5.535
_exptl_absorpt_correction_T_max 0.4040
_exptl_absorpt_correction_T_min 0.3625
_exptl_absorpt_correction_type multi-scan
_exptl_absorpt_process_details 'Jacobson, R. (1998) Private communication to Rigaku Company, Tokyo, Japan.'
_exptl_crystal_colour red
_exptl_crystal_density_diffrn 2.310
_exptl_crystal_density_method 'not measured'
_exptl_crystal_description Block
_exptl_crystal_F_000 3264
_exptl_crystal_size_max 0.23
_exptl_crystal_size_mid 0.23
_exptl_crystal_size_min 0.20
_refine_diff_density_max 0.863
_refine_diff_density_min -0.749
_refine_diff_density_rms 0.116
_refine_ls_extinction_coef 0.00025(4)
_refine_ls_extinction_expression Fc^*^=kFc[1+0.001xFc^2^\l^3^/sin(2\q)]^-1/4^
_refine_ls_extinction_method SHELXL
_refine_ls_goodness_of_fit_ref 1.046
_refine_ls_hydrogen_treatment constr
_refine_ls_matrix_type full
_refine_ls_number_parameters 270
_refine_ls_number_reflns 4549
_refine_ls_number_restraints 0
_refine_ls_restrained_S_all 1.046
_refine_ls_R_factor_all 0.0526
_refine_ls_R_factor_gt 0.0452
_refine_ls_shift/su_max 0.001
_refine_ls_shift/su_mean 0.000
_refine_ls_structure_factor_coef Fsqd
_refine_ls_weighting_details 'calc w=1/[\s^2^(Fo^2^)+(0.0327P)^2^+35.6750P] where P=(Fo^2^+2Fc^2^)/3'
_refine_ls_weighting_scheme calc
_refine_ls_wR_factor_gt 0.0918
_refine_ls_wR_factor_ref 0.0952
_reflns_number_gt 4147
_reflns_number_total 4549
_reflns_threshold_expression >2sigma(I)
_cod_data_source_file cg9007608sup1.cif
_cod_data_source_block '[Cu5(4-SpyH)7I5]n'
_cod_depositor_comments
;
The following automatic conversions were performed:

'_symmetry_cell_setting' value 'Orthorhombic' changed to
'orthorhombic' according to
/home/saulius/struct/CIF-dictionaries/cif_core.dic dictionary named
'cif_core.dic' version 2.4.2 from 2011-04-26.

Automatic conversion script
Id: cif_fix_values 1891 2012-01-12 08:04:46Z andrius 
;
_cod_database_code 4509748

loop_
_symmetry_equiv_pos_as_xyz
'x, y, z'
'-x+1/2, -y+1/2, z'
'-x, y+1/2, -z+1/2'
'x+1/2, -y, -z+1/2'
'-x, -y, -z'
'x-1/2, y-1/2, -z'
'x, -y-1/2, z-1/2'
'-x-1/2, y, z-1/2'

loop_
_atom_site_label
_atom_site_type_symbol
_atom_site_fract_x
_atom_site_fract_y
_atom_site_fract_z
_atom_site_U_iso_or_equiv
_atom_site_adp_type
_atom_site_occupancy
_atom_site_symmetry_multiplicity
_atom_site_calc_flag
_atom_site_refinement_flags
Cu1 Cu 0.96481(8) 0.22354(4) 0.20420(3) 0.0286(2) Uani 1 1 d .
Cu2 Cu 0.7500 0.2500 0.33988(5) 0.0398(3) Uani 1 2 d S
Cu3 Cu 1.26444(8) 0.15427(5) 0.11093(3) 0.0374(2) Uani 1 1 d .
I1 I 0.61634(5) 0.15783(3) 0.400478(19) 0.04789(17) Uani 1 1 d .
I2 I 1.2500 0.2500 0.03889(2) 0.03796(18) Uani 1 2 d S
I3 I 1.36355(5) 0.04656(3) 0.05732(2) 0.04833(17) Uani 1 1 d .
S1 S 1.06335(15) 0.13327(8) 0.15463(6) 0.0262(3) Uani 1 1 d .
S2 S 0.90683(16) 0.19376(8) 0.28920(6) 0.0283(4) Uani 1 1 d .
S3 S 1.10865(16) 0.31434(8) 0.18479(6) 0.0283(3) Uani 1 1 d .
S4 S 0.7500 0.2500 0.17590(9) 0.0381(6) Uani 1 2 d S
N1 N 0.7333(7) 0.0448(4) 0.0579(3) 0.0573(19) Uani 1 1 d .
H1A H 0.6695 0.0288 0.0389 0.069 Uiso 1 1 calc R
N2 N 1.2598(7) 0.1477(4) 0.3891(3) 0.064(2) Uani 1 1 d .
H2A H 1.3289 0.1417 0.4085 0.077 Uiso 1 1 calc R
N3 N 0.9688(7) 0.5048(3) 0.2666(3) 0.0542(18) Uani 1 1 d .
H3A H 0.9444 0.5413 0.2832 0.065 Uiso 1 1 calc R
N4 N 0.7500 0.2500 0.0032(4) 0.071(3) Uani 1 2 d S
H4B H 0.7500 0.2500 -0.0303 0.085 Uiso 1 2 calc SR
C1 C 0.7128(8) 0.0554(4) 0.1082(3) 0.052(2) Uani 1 1 d .
H1B H 0.6299 0.0452 0.1227 0.063 Uiso 1 1 calc R
C2 C 0.8115(7) 0.0810(4) 0.1388(3) 0.0408(17) Uani 1 1 d .
H2B H 0.7961 0.0883 0.1741 0.049 Uiso 1 1 calc R
C3 C 0.9373(6) 0.0967(3) 0.1173(2) 0.0298(14) Uani 1 1 d .
C4 C 0.9536(8) 0.0840(4) 0.0639(3) 0.047(2) Uani 1 1 d .
H4C H 1.0351 0.0933 0.0480 0.057 Uiso 1 1 calc R
C5 C 0.8521(9) 0.0586(5) 0.0360(3) 0.057(2) Uani 1 1 d .
H5A H 0.8641 0.0503 0.0006 0.069 Uiso 1 1 calc R
C6 C 1.1399(9) 0.1453(5) 0.4102(3) 0.058(2) Uani 1 1 d .
H6A H 1.1308 0.1356 0.4455 0.070 Uiso 1 1 calc R
C7 C 1.0282(8) 0.1571(4) 0.3804(3) 0.047(2) Uani 1 1 d .
H7A H 0.9437 0.1546 0.3954 0.057 Uiso 1 1 calc R
C8 C 1.0422(6) 0.1729(4) 0.3271(2) 0.0324(15) Uani 1 1 d .
C9 C 1.1707(7) 0.1707(5) 0.3068(3) 0.052(2) Uani 1 1 d .
H9A H 1.1841 0.1772 0.2713 0.062 Uiso 1 1 calc R
C10 C 1.2764(8) 0.1592(6) 0.3384(4) 0.068(3) Uani 1 1 d .
H10A H 1.3622 0.1593 0.3245 0.081 Uiso 1 1 calc R
C11 C 0.9133(8) 0.4439(4) 0.2785(3) 0.049(2) Uani 1 1 d .
H11A H 0.8487 0.4414 0.3044 0.059 Uiso 1 1 calc R
C12 C 0.9510(7) 0.3860(4) 0.2529(3) 0.0365(16) Uani 1 1 d .
H12A H 0.9098 0.3442 0.2609 0.044 Uiso 1 1 calc R
C13 C 1.0509(6) 0.3876(3) 0.2147(2) 0.0270(14) Uani 1 1 d .
C14 C 1.1044(8) 0.4526(4) 0.2028(3) 0.0437(18) Uani 1 1 d .
H14A H 1.1688 0.4568 0.1769 0.052 Uiso 1 1 calc R
C15 C 1.0612(9) 0.5101(4) 0.2295(3) 0.052(2) Uani 1 1 d .
H15A H 1.0970 0.5532 0.2215 0.062 Uiso 1 1 calc R
C16 C 0.6365(8) 0.2367(5) 0.0285(3) 0.056(2) Uani 1 1 d .
H16A H 0.5587 0.2278 0.0098 0.068 Uiso 1 1 calc R
C17 C 0.6338(7) 0.2360(4) 0.0806(3) 0.0421(18) Uani 1 1 d .
H17A H 0.5544 0.2263 0.0980 0.051 Uiso 1 1 calc R
C18 C 0.7500 0.2500 0.1090(3) 0.031(2) Uani 1 2 d S

loop_
_atom_site_aniso_label
_atom_site_aniso_U_11
_atom_site_aniso_U_22
_atom_site_aniso_U_33
_atom_site_aniso_U_23
_atom_site_aniso_U_13
_atom_site_aniso_U_12
Cu1 0.0264(4) 0.0314(4) 0.0280(4) 0.0000(3) -0.0017(3) -0.0014(3)
Cu2 0.0326(7) 0.0530(8) 0.0337(7) 0.000 0.000 0.0111(6)
Cu3 0.0321(5) 0.0463(5) 0.0337(5) -0.0012(4) 0.0006(4) -0.0041(4)
I1 0.0405(3) 0.0675(4) 0.0357(3) 0.0112(2) -0.0042(2) -0.0091(2)
I2 0.0397(4) 0.0441(4) 0.0300(3) 0.000 0.000 -0.0002(3)
I3 0.0374(3) 0.0586(3) 0.0490(3) -0.0268(2) -0.0044(2) 0.0063(2)
S1 0.0219(8) 0.0298(8) 0.0269(8) -0.0033(6) 0.0006(6) -0.0037(6)
S2 0.0284(8) 0.0330(9) 0.0234(8) 0.0008(6) 0.0025(6) 0.0049(7)
S3 0.0297(8) 0.0254(8) 0.0297(8) -0.0025(6) 0.0063(7) -0.0045(7)
S4 0.0227(11) 0.0693(18) 0.0223(11) 0.000 0.000 0.0113(12)
N1 0.048(4) 0.072(5) 0.053(4) -0.015(4) -0.018(3) -0.020(4)
N2 0.044(4) 0.097(6) 0.052(4) -0.001(4) -0.014(3) 0.024(4)
N3 0.071(5) 0.035(4) 0.057(4) -0.018(3) -0.006(4) 0.018(3)
N4 0.056(7) 0.131(10) 0.025(5) 0.000 0.000 0.008(7)
C1 0.030(4) 0.068(6) 0.060(5) 0.003(4) -0.002(4) -0.018(4)
C2 0.031(4) 0.050(5) 0.042(4) -0.005(3) 0.002(3) -0.010(3)
C3 0.027(3) 0.031(4) 0.031(3) -0.003(3) -0.001(3) -0.001(3)
C4 0.041(4) 0.066(5) 0.035(4) -0.012(4) 0.003(3) -0.013(4)
C5 0.054(5) 0.078(6) 0.040(4) -0.013(4) -0.006(4) -0.012(5)
C6 0.062(6) 0.080(6) 0.032(4) 0.006(4) -0.009(4) 0.025(5)
C7 0.043(4) 0.070(5) 0.029(4) 0.010(4) 0.005(3) 0.012(4)
C8 0.028(3) 0.043(4) 0.027(3) -0.003(3) -0.001(3) 0.006(3)
C9 0.033(4) 0.087(6) 0.036(4) 0.000(4) -0.001(3) 0.006(4)
C10 0.029(4) 0.117(8) 0.056(6) 0.002(5) 0.000(4) 0.008(5)
C11 0.053(5) 0.053(5) 0.040(4) -0.011(4) 0.003(4) 0.016(4)
C12 0.040(4) 0.034(4) 0.035(4) -0.002(3) 0.002(3) 0.005(3)
C13 0.029(3) 0.027(3) 0.025(3) 0.000(3) -0.001(3) -0.004(3)
C14 0.048(5) 0.035(4) 0.048(4) -0.004(3) -0.002(4) -0.005(3)
C15 0.062(5) 0.028(4) 0.065(5) -0.006(4) -0.014(5) -0.001(4)
C16 0.035(4) 0.103(7) 0.031(4) -0.002(4) -0.001(3) 0.000(4)
C17 0.031(4) 0.068(5) 0.027(4) -0.007(3) -0.003(3) 0.005(4)
C18 0.030(5) 0.036(5) 0.028(5) 0.000 0.000 0.013(4)

loop_
_atom_type_symbol
_atom_type_description
_atom_type_scat_dispersion_real
_atom_type_scat_dispersion_imag
_atom_type_scat_source
C C 0.0033 0.0016 'International Tables Vol C Tables 4.2.6.8 and 6.1.1.4'
H H 0.0000 0.0000 'International Tables Vol C Tables 4.2.6.8 and 6.1.1.4'
N N 0.0061 0.0033 'International Tables Vol C Tables 4.2.6.8 and 6.1.1.4'
S S 0.1246 0.1234 'International Tables Vol C Tables 4.2.6.8 and 6.1.1.4'
Cu Cu 0.3201 1.2651 'International Tables Vol C Tables 4.2.6.8 and 6.1.1.4'
I I -0.4742 1.8119 'International Tables Vol C Tables 4.2.6.8 and 6.1.1.4'

loop_
_geom_angle_atom_site_label_1
_geom_angle_atom_site_label_2
_geom_angle_atom_site_label_3
_geom_angle
_geom_angle_site_symmetry_1
_geom_angle_site_symmetry_3
S3 Cu1 S4 109.79(6) . .
S3 Cu1 S2 122.78(6) . .
S4 Cu1 S2 96.74(7) . .
S3 Cu1 S1 100.56(6) . .
S4 Cu1 S1 112.18(6) . .
S2 Cu1 S1 115.08(6) . .
S2 Cu2 S2 111.40(9) 2_655 .
S2 Cu2 I1 110.37(4) 2_655 2_655
S2 Cu2 I1 107.31(4) . 2_655
S2 Cu2 I1 107.31(4) 2_655 .
S2 Cu2 I1 110.37(4) . .
I1 Cu2 I1 110.10(5) 2_655 .
S1 Cu3 S3 96.94(6) . 2_755
S1 Cu3 I2 114.47(5) . .
S3 Cu3 I2 114.54(5) 2_755 .
S1 Cu3 I3 115.39(5) . .
S3 Cu3 I3 114.38(5) 2_755 .
I2 Cu3 I3 101.88(3) . .
Cu3 I2 Cu3 90.19(5) 2_755 .
C3 S1 Cu3 115.5(2) . .
C3 S1 Cu1 107.1(2) . .
Cu3 S1 Cu1 119.13(7) . .
C8 S2 Cu2 109.1(2) . .
C8 S2 Cu1 113.1(2) . .
Cu2 S2 Cu1 125.48(8) . .
C13 S3 Cu1 108.6(2) . .
C13 S3 Cu3 109.3(2) . 2_755
Cu1 S3 Cu3 134.35(8) . 2_755
C18 S4 Cu1 108.22(6) . .
C18 S4 Cu1 108.22(6) . 2_655
Cu1 S4 Cu1 143.55(11) . 2_655
C1 N1 C5 121.0(7) . .
C1 N1 H1A 119.5 . .
C5 N1 H1A 119.5 . .
C6 N2 C10 121.5(7) . .
C6 N2 H2A 119.3 . .
C10 N2 H2A 119.3 . .
C15 N3 C11 121.3(6) . .
C15 N3 H3A 119.3 . .
C11 N3 H3A 119.3 . .
C16 N4 C16 121.6(10) . 2_655
C16 N4 H4B 119.2 . .
C16 N4 H4B 119.2 2_655 .
N1 C1 C2 120.6(7) . .
N1 C1 H1B 119.7 . .
C2 C1 H1B 119.7 . .
C1 C2 C3 120.2(7) . .
C1 C2 H2B 119.9 . .
C3 C2 H2B 119.9 . .
C4 C3 C2 116.8(6) . .
C4 C3 S1 121.8(5) . .
C2 C3 S1 121.4(5) . .
C5 C4 C3 120.1(7) . .
C5 C4 H4C 120.0 . .
C3 C4 H4C 120.0 . .
C4 C5 N1 121.4(8) . .
C4 C5 H5A 119.3 . .
N1 C5 H5A 119.3 . .
N2 C6 C7 120.4(7) . .
N2 C6 H6A 119.8 . .
C7 C6 H6A 119.8 . .
C6 C7 C8 119.8(7) . .
C6 C7 H7A 120.1 . .
C8 C7 H7A 120.1 . .
C9 C8 C7 116.7(6) . .
C9 C8 S2 121.7(5) . .
C7 C8 S2 121.6(5) . .
C10 C9 C8 120.3(7) . .
C10 C9 H9A 119.8 . .
C8 C9 H9A 119.8 . .
N2 C10 C9 121.1(8) . .
N2 C10 H10A 119.4 . .
C9 C10 H10A 119.4 . .
N3 C11 C12 120.2(7) . .
N3 C11 H11A 119.9 . .
C12 C11 H11A 119.9 . .
C11 C12 C13 121.4(7) . .
C11 C12 H12A 119.3 . .
C13 C12 H12A 119.3 . .
C14 C13 C12 116.5(6) . .
C14 C13 S3 121.0(5) . .
C12 C13 S3 122.5(5) . .
C15 C14 C13 119.8(7) . .
C15 C14 H14A 120.1 . .
C13 C14 H14A 120.1 . .
N3 C15 C14 120.8(7) . .
N3 C15 H15A 119.6 . .
C14 C15 H15A 119.6 . .
N4 C16 C17 120.4(8) . .
N4 C16 H16A 119.8 . .
C17 C16 H16A 119.8 . .
C16 C17 C18 120.2(7) . .
C16 C17 H17A 119.9 . .
C18 C17 H17A 119.9 . .
C17 C18 C17 117.1(9) . 2_655
C17 C18 S4 121.5(4) . .
C17 C18 S4 121.5(4) 2_655 .

loop_
_geom_bond_atom_site_label_1
_geom_bond_atom_site_label_2
_geom_bond_distance
_geom_bond_site_symmetry_2
Cu1 S3 2.3249(17) .
Cu1 S4 2.3260(11) .
Cu1 S2 2.3328(17) .
Cu1 S1 2.3758(17) .
Cu2 S2 2.3113(17) 2_655
Cu2 S2 2.3113(17) .
Cu2 I1 2.7191(9) 2_655
Cu2 I1 2.7191(9) .
Cu3 S1 2.3399(18) .
Cu3 S3 2.3635(18) 2_755
Cu3 I2 2.6227(10) .
Cu3 I3 2.6875(11) .
I2 Cu3 2.6227(10) 2_755
S1 C3 1.736(6) .
S2 C8 1.716(6) .
S3 C13 1.712(6) .
S3 Cu3 2.3635(18) 2_755
S4 C18 1.719(9) .
S4 Cu1 2.3260(11) 2_655
N1 C1 1.327(10) .
N1 C5 1.342(11) .
N1 H1A 0.8600 .
N2 C6 1.318(11) .
N2 C10 1.333(11) .
N2 H2A 0.8600 .
N3 C15 1.332(11) .
N3 C11 1.338(11) .
N3 H3A 0.8600 .
N4 C16 1.334(9) .
N4 C16 1.334(9) 2_655
N4 H4B 0.8600 .
C1 C2 1.356(10) .
C1 H1B 0.9300 .
C2 C3 1.407(9) .
C2 H2B 0.9300 .
C3 C4 1.403(9) .
C4 C5 1.338(11) .
C4 H4C 0.9300 .
C5 H5A 0.9300 .
C6 C7 1.373(11) .
C6 H6A 0.9300 .
C7 C8 1.413(9) .
C7 H7A 0.9300 .
C8 C9 1.387(10) .
C9 C10 1.352(11) .
C9 H9A 0.9300 .
C10 H10A 0.9300 .
C11 C12 1.353(10) .
C11 H11A 0.9300 .
C12 C13 1.401(9) .
C12 H12A 0.9300 .
C13 C14 1.401(9) .
C14 C15 1.378(11) .
C14 H14A 0.9300 .
C15 H15A 0.9300 .
C16 C17 1.340(10) .
C16 H16A 0.9300 .
C17 C18 1.400(8) .
C17 H17A 0.9300 .
C18 C17 1.400(8) 2_655

loop_
_geom_hbond_atom_site_label_D
_geom_hbond_atom_site_label_H
_geom_hbond_atom_site_label_A
_geom_hbond_distance_DH
_geom_hbond_distance_HA
_geom_hbond_distance_DA
_geom_hbond_angle_DHA
_geom_hbond_site_symmetry_A
N1 H1A I3 0.86 2.89 3.581(6) 138.6 5_755
N2 H2A I1 0.86 2.90 3.585(7) 137.9 1_655
N3 H3A S1 0.86 2.39 3.222(6) 161.9 3_755
N4 H4B I1 0.86 2.85 3.455(7) 128.6 8_755
N4 H4B I1 0.86 2.85 3.455(7) 128.6 7_565
